data_4125490
loop_
_publ_author_name
'McFadden, Timothy R.'
'Fang, Cheng'
'Geib, Steven J.'
'Merling, Everett'
'Liu, Peng'
'Curran, Dennis P.'

_publ_section_title
;
 Synthesis of Boriranes by Double Hydroboration Reactions of
 N-Heterocyclic Carbene Boranes and Dimethyl Acetylenedicarboxylate.
;
_journal_issue 5
_journal_name_full 'Journal of the American Chemical Society'
_journal_page_first 1726
_journal_page_last 1729
_journal_paper_doi 10.1021/jacs.6b09873
_journal_volume 139
_journal_year 2017
_chemical_formula_sum 'C27 H33 B N2 O4'
_chemical_formula_weight 460.36
_space_group_crystal_system monoclinic
_space_group_IT_number 14
_space_group_name_Hall '-P 2ybc'
_space_group_name_H-M_alt 'P 1 21/c 1'
_symmetry_space_group_name_Hall '-P 2ybc'
_symmetry_space_group_name_H-M 'P 1 21/c 1'
_atom_sites_solution_hydrogens mixed
_audit_creation_method SHELXL-2014/7
_cell_angle_alpha 90
_cell_angle_beta 118.389(2)
_cell_angle_gamma 90
_cell_formula_units_Z 8
_cell_length_a 18.9996(7)
_cell_length_b 16.0499(6)
_cell_length_c 18.9296(7)
_cell_measurement_reflns_used 9971
_cell_measurement_temperature 230(2)
_cell_measurement_theta_max 67.980
_cell_measurement_theta_min 3.825
_cell_volume 5078.2(3)
_computing_structure_refinement 'SHELXL-2014/7 (Sheldrick, 2014)'
_diffrn_ambient_temperature 230(2)
_diffrn_measured_fraction_theta_full 0.986
_diffrn_measured_fraction_theta_max 0.985
_diffrn_measurement_device_type 'Bruker X8 Prospector Ultra wiuth Cu IMuS'
_diffrn_radiation_type CuK\a
_diffrn_radiation_wavelength 1.54178
_diffrn_reflns_av_R_equivalents 0.0387
_diffrn_reflns_av_unetI/netI 0.0238
_diffrn_reflns_Laue_measured_fraction_full 0.986
_diffrn_reflns_Laue_measured_fraction_max 0.985
_diffrn_reflns_limit_h_max 22
_diffrn_reflns_limit_h_min -22
_diffrn_reflns_limit_k_max 19
_diffrn_reflns_limit_k_min -18
_diffrn_reflns_limit_l_max 19
_diffrn_reflns_limit_l_min -21
_diffrn_reflns_number 60235
_diffrn_reflns_point_group_measured_fraction_full 0.986
_diffrn_reflns_point_group_measured_fraction_max 0.985
_diffrn_reflns_theta_full 67.679
_diffrn_reflns_theta_max 68.319
_diffrn_reflns_theta_min 2.643
_exptl_absorpt_coefficient_mu 0.638
_exptl_absorpt_correction_T_max 0.96
_exptl_absorpt_correction_T_min 0.88
_exptl_absorpt_correction_type multi-scan
_exptl_absorpt_process_details 'Bruker Sadabs'
_exptl_crystal_colour colorless
_exptl_crystal_density_diffrn 1.204
_exptl_crystal_description 'rectangular prism'
_exptl_crystal_F_000 1968
_exptl_crystal_size_max 0.200
_exptl_crystal_size_mid 0.150
_exptl_crystal_size_min 0.070
_refine_diff_density_max 0.216
_refine_diff_density_min -0.276
_refine_diff_density_rms 0.041
_refine_ls_extinction_method none
_refine_ls_goodness_of_fit_ref 1.416
_refine_ls_hydrogen_treatment mixed
_refine_ls_matrix_type full
_refine_ls_number_parameters 653
_refine_ls_number_reflns 9181
_refine_ls_number_restraints 0
_refine_ls_restrained_S_all 1.416
_refine_ls_R_factor_all 0.0511
_refine_ls_R_factor_gt 0.0425
_refine_ls_shift/su_max 0.000
_refine_ls_shift/su_mean 0.000
_refine_ls_structure_factor_coef Fsqd
_refine_ls_weighting_details 'w=1/[\s^2^(Fo^2^)+(0.0680P)^2^] where P=(Fo^2^+2Fc^2^)/3'
_refine_ls_weighting_scheme calc
_refine_ls_wR_factor_gt 0.1254
_refine_ls_wR_factor_ref 0.1311
_reflns_Friedel_coverage 0.000
_reflns_number_gt 7683
_reflns_number_total 9181
_reflns_threshold_expression 'I > 2\s(I)'
_cod_data_source_file ja6b09873_si_003.cif
_cod_data_source_block mcfadden60216a_a
_cod_depositor_comments 'Adding full bibliography for 4125488--4125491.cif.'
_cod_database_code 4125490
_shelx_shelxl_version_number 2014/7
_shelx_space_group_comment
;
The symmetry employed for this shelxl refinement is uniquely defined
by the following loop, which should always be used as a source of
symmetry information in preference to the above space-group names.
They are only intended as comments.
;
_shelx_estimated_absorpt_t_min 0.883
_shelx_estimated_absorpt_t_max 0.957

loop_
_space_group_symop_operation_xyz
'x, y, z'
'-x, y+1/2, -z+1/2'
'-x, -y, -z'
'x, -y-1/2, z-1/2'

loop_
_atom_site_label
_atom_site_type_symbol
_atom_site_fract_x
_atom_site_fract_y
_atom_site_fract_z
_atom_site_U_iso_or_equiv
_atom_site_adp_type
_atom_site_occupancy
_atom_site_site_symmetry_order
_atom_site_calc_flag
_atom_site_refinement_flags_posn
_atom_site_refinement_flags_adp
B1 B 0.46435(9) 0.30193(10) 0.27535(8) 0.0346(3) Uani 1 1 d . .
H1B H 0.4074(9) 0.3160(9) 0.2197(9) 0.041(4) Uiso 1 1 d . .
C1 C 0.50840(8) 0.38437(8) 0.32189(7) 0.0342(3) Uani 1 1 d . .
N1 N 0.54721(7) 0.44038(7) 0.29949(6) 0.0383(3) Uani 1 1 d . .
O1 O 0.35673(6) 0.14036(7) 0.23341(6) 0.0481(3) Uani 1 1 d . .
B2 B 0.05471(9) 0.19626(10) 0.31528(8) 0.0350(3) Uani 1 1 d . .
H2B H 0.1129(10) 0.1852(9) 0.3168(9) 0.044(4) Uiso 1 1 d . .
C2 C 0.57177(9) 0.50831(9) 0.35073(9) 0.0457(3) Uani 1 1 d . .
H2A H 0.6000 0.5551 0.3477 0.055 Uiso 1 1 calc R U
N2 N 0.50866(7) 0.41837(7) 0.38736(6) 0.0369(3) Uani 1 1 d . .
O2 O 0.38440(7) 0.15527(7) 0.36209(6) 0.0501(3) Uani 1 1 d . .
C3 C 0.54734(10) 0.49425(9) 0.40538(9) 0.0458(3) Uani 1 1 d . .
H3A H 0.5551 0.5296 0.4481 0.055 Uiso 1 1 calc R U
N3 N -0.02956(7) 0.05908(7) 0.25910(6) 0.0370(3) Uani 1 1 d . .
O3 O 0.64264(7) 0.23258(10) 0.38487(7) 0.0707(4) Uani 1 1 d . .
C4 C 0.49637(8) 0.44381(9) 0.15425(8) 0.0395(3) Uani 1 1 d . .
N4 N 0.00828(7) 0.08034(7) 0.38372(6) 0.0378(3) Uani 1 1 d . .
O4 O 0.62624(7) 0.18092(10) 0.26747(8) 0.0743(4) Uani 1 1 d . .
C5 C 0.50997(9) 0.42846(9) 0.08927(8) 0.0429(3) Uani 1 1 d . .
H5A H 0.4677 0.4360 0.0370 0.052 Uiso 1 1 calc R U
O5 O 0.15044(6) 0.36998(7) 0.37159(6) 0.0461(2) Uani 1 1 d . .
C6 C 0.58310(9) 0.40270(9) 0.09882(8) 0.0420(3) Uani 1 1 d . .
O6 O 0.13124(7) 0.34236(7) 0.47744(6) 0.0528(3) Uani 1 1 d . .
C7 C 0.64585(9) 0.39280(10) 0.17638(8) 0.0456(3) Uani 1 1 d . .
H7A H 0.6963 0.3761 0.1836 0.055 Uiso 1 1 calc R U
O7 O -0.12684(7) 0.26342(9) 0.24982(7) 0.0635(3) Uani 1 1 d . .
C8 C 0.63566(8) 0.40701(10) 0.24349(8) 0.0432(3) Uani 1 1 d . .
O8 O -0.10840(7) 0.31102(8) 0.14823(6) 0.0576(3) Uani 1 1 d . .
C9 C 0.56007(8) 0.42997(8) 0.23081(8) 0.0372(3) Uani 1 1 d . .
C10 C 0.41727(10) 0.47613(11) 0.14223(10) 0.0546(4) Uani 1 1 d . .
H10A H 0.4252 0.5288 0.1701 0.082 Uiso 1 1 calc R U
H10B H 0.3938 0.4362 0.1634 0.082 Uiso 1 1 calc R U
H10C H 0.3817 0.4843 0.0853 0.082 Uiso 1 1 calc R U
C11 C 0.59622(12) 0.38748(11) 0.02735(9) 0.0570(4) Uani 1 1 d . .
H11A H 0.6166 0.3315 0.0301 0.085 Uiso 1 1 calc R U
H11B H 0.6346 0.4275 0.0276 0.085 Uiso 1 1 calc R U
H11C H 0.5459 0.3937 -0.0216 0.085 Uiso 1 1 calc R U
C12 C 0.70586(10) 0.40077(14) 0.32644(9) 0.0627(5) Uani 1 1 d . .
H12A H 0.7489 0.3705 0.3241 0.094 Uiso 1 1 calc R U
H12B H 0.6898 0.3715 0.3613 0.094 Uiso 1 1 calc R U
H12C H 0.7241 0.4563 0.3474 0.094 Uiso 1 1 calc R U
C13 C 0.51562(8) 0.34217(9) 0.50227(8) 0.0375(3) Uani 1 1 d . .
C14 C 0.47577(9) 0.30165(9) 0.53781(8) 0.0402(3) Uani 1 1 d . .
H14A H 0.5058 0.2744 0.5872 0.048 Uiso 1 1 calc R U
C15 C 0.39319(9) 0.30035(9) 0.50264(8) 0.0408(3) Uani 1 1 d . .
C16 C 0.34904(8) 0.34455(9) 0.43162(8) 0.0405(3) Uani 1 1 d . .
H16A H 0.2930 0.3463 0.4088 0.049 Uiso 1 1 calc R U
C17 C 0.38630(8) 0.38628(9) 0.39366(8) 0.0377(3) Uani 1 1 d . .
C18 C 0.46911(8) 0.38190(8) 0.42917(7) 0.0350(3) Uani 1 1 d . .
C19 C 0.60550(9) 0.34281(11) 0.54118(9) 0.0518(4) Uani 1 1 d . .
H19A H 0.6272 0.3087 0.5893 0.078 Uiso 1 1 calc R U
H19B H 0.6248 0.3995 0.5554 0.078 Uiso 1 1 calc R U
H19C H 0.6224 0.3206 0.5040 0.078 Uiso 1 1 calc R U
C20 C 0.35154(11) 0.25139(11) 0.54013(10) 0.0571(4) Uani 1 1 d . .
H20A H 0.2948 0.2478 0.5026 0.086 Uiso 1 1 calc R U
H20B H 0.3590 0.2791 0.5887 0.086 Uiso 1 1 calc R U
H20C H 0.3740 0.1957 0.5532 0.086 Uiso 1 1 calc R U
C21 C 0.33726(10) 0.43329(11) 0.31683(9) 0.0534(4) Uani 1 1 d . .
H21A H 0.2837 0.4417 0.3095 0.080 Uiso 1 1 calc R U
H21B H 0.3345 0.4015 0.2720 0.080 Uiso 1 1 calc R U
H21C H 0.3620 0.4869 0.3194 0.080 Uiso 1 1 calc R U
C22 C 0.47016(8) 0.21947(8) 0.32470(8) 0.0364(3) Uani 1 1 d . .
H22 H 0.5050(10) 0.2194(10) 0.3811(10) 0.048(4) Uiso 1 1 d . .
C23 C 0.51188(8) 0.21977(9) 0.27304(8) 0.0388(3) Uani 1 1 d . .
H23 H 0.4865(9) 0.1874(9) 0.2227(9) 0.037(4) Uiso 1 1 d . .
C24 C 0.39936(8) 0.16776(8) 0.30005(8) 0.0365(3) Uani 1 1 d . .
C25 C 0.31212(10) 0.11223(12) 0.34502(11) 0.0596(4) Uani 1 1 d . .
H25A H 0.3189 0.0833 0.3928 0.089 Uiso 1 1 calc R U
H25B H 0.2998 0.0722 0.3023 0.089 Uiso 1 1 calc R U
H25C H 0.2686 0.1520 0.3283 0.089 Uiso 1 1 calc R U
C26 C 0.59833(9) 0.21294(10) 0.31560(10) 0.0514(4) Uani 1 1 d . .
C27 C 0.71116(13) 0.16908(19) 0.30229(18) 0.1082(10) Uani 1 1 d . .
H27A H 0.7235 0.1432 0.2632 0.162 Uiso 1 1 calc R U
H27B H 0.7294 0.1334 0.3491 0.162 Uiso 1 1 calc R U
H27C H 0.7379 0.2226 0.3181 0.162 Uiso 1 1 calc R U
C28 C 0.01044(8) 0.11385(8) 0.31932(7) 0.0339(3) Uani 1 1 d . .
C29 C -0.05726(10) -0.00751(9) 0.28522(8) 0.0458(3) Uani 1 1 d . .
H29A H -0.0869 -0.0532 0.2544 0.055 Uiso 1 1 calc R U
C30 C -0.03354(10) 0.00604(9) 0.36318(8) 0.0479(4) Uani 1 1 d . .
H30A H -0.0435 -0.0286 0.3975 0.057 Uiso 1 1 calc R U
C31 C 0.02457(9) 0.05871(9) 0.16532(8) 0.0410(3) Uani 1 1 d . .
C32 C 0.01350(9) 0.07699(9) 0.08878(8) 0.0454(3) Uani 1 1 d . .
H32A H 0.0571 0.0717 0.0785 0.054 Uiso 1 1 calc R U
C33 C -0.05967(9) 0.10269(9) 0.02722(8) 0.0445(3) Uani 1 1 d . .
C34 C -0.12355(9) 0.10891(9) 0.04263(8) 0.0447(3) Uani 1 1 d . .
H34A H -0.1737 0.1251 0.0009 0.054 Uiso 1 1 calc R U
C35 C -0.11609(8) 0.09205(9) 0.11791(8) 0.0401(3) Uani 1 1 d . .
C36 C -0.04070(8) 0.07001(8) 0.17870(7) 0.0363(3) Uani 1 1 d . .
C37 C 0.10301(9) 0.02498(11) 0.22857(9) 0.0561(4) Uani 1 1 d . .
H37A H 0.1232 0.0602 0.2759 0.084 Uiso 1 1 calc R U
H37B H 0.1411 0.0242 0.2081 0.084 Uiso 1 1 calc R U
H37C H 0.0954 -0.0312 0.2426 0.084 Uiso 1 1 calc R U
C38 C -0.06914(12) 0.12143(12) -0.05495(10) 0.0622(5) Uani 1 1 d . .
H38A H -0.0925 0.1763 -0.0719 0.093 Uiso 1 1 calc R U
H38B H -0.1039 0.0801 -0.0929 0.093 Uiso 1 1 calc R U
H38C H -0.0172 0.1199 -0.0529 0.093 Uiso 1 1 calc R U
C39 C -0.18808(9) 0.09392(12) 0.13091(10) 0.0569(4) Uani 1 1 d . .
H39A H -0.2316 0.1224 0.0863 0.085 Uiso 1 1 calc R U
H39B H -0.1750 0.1232 0.1805 0.085 Uiso 1 1 calc R U
H39C H -0.2042 0.0374 0.1343 0.085 Uiso 1 1 calc R U
C40 C 0.00300(9) 0.15397(8) 0.49394(8) 0.0384(3) Uani 1 1 d . .
C41 C 0.04376(9) 0.19148(9) 0.56902(8) 0.0416(3) Uani 1 1 d . .
H41A H 0.0144 0.2189 0.5904 0.050 Uiso 1 1 calc R U
C42 C 0.12671(9) 0.18950(9) 0.61325(8) 0.0429(3) Uani 1 1 d . .
C43 C 0.16910(9) 0.14708(10) 0.58206(8) 0.0460(3) Uani 1 1 d . .
H43A H 0.2251 0.1441 0.6124 0.055 Uiso 1 1 calc R U
C44 C 0.13149(9) 0.10871(9) 0.50718(8) 0.0424(3) Uani 1 1 d . .
C45 C 0.04870(8) 0.11493(8) 0.46394(7) 0.0371(3) Uani 1 1 d . .
C46 C -0.08681(10) 0.15552(11) 0.44748(10) 0.0526(4) Uani 1 1 d . .
H46A H -0.1075 0.1909 0.4749 0.079 Uiso 1 1 calc R U
H46B H -0.1074 0.0994 0.4436 0.079 Uiso 1 1 calc R U
H46C H -0.1035 0.1772 0.3940 0.079 Uiso 1 1 calc R U
C47 C 0.16965(11) 0.23374(12) 0.69304(9) 0.0604(4) Uani 1 1 d . .
H47A H 0.2237 0.2471 0.7041 0.091 Uiso 1 1 calc R U
H47B H 0.1715 0.1978 0.7351 0.091 Uiso 1 1 calc R U
H47C H 0.1413 0.2847 0.6912 0.091 Uiso 1 1 calc R U
C48 C 0.17960(10) 0.06323(13) 0.47500(10) 0.0618(5) Uani 1 1 d . .
H48A H 0.2305 0.0463 0.5193 0.093 Uiso 1 1 calc R U
H48B H 0.1889 0.0998 0.4394 0.093 Uiso 1 1 calc R U
H48C H 0.1504 0.0143 0.4455 0.093 Uiso 1 1 calc R U
C49 C 0.04533(8) 0.27864(8) 0.35740(8) 0.0369(3) Uani 1 1 d . .
H49 H 0.0086(10) 0.2768(10) 0.3796(9) 0.043(4) Uiso 1 1 d . .
C50 C 0.00502(8) 0.27702(9) 0.26617(8) 0.0374(3) Uani 1 1 d . .
H50 H 0.0313(9) 0.3065(10) 0.2422(9) 0.038(4) Uiso 1 1 d . .
C51 C 0.11301(8) 0.33450(8) 0.39982(8) 0.0363(3) Uani 1 1 d . .
C52 C 0.19629(10) 0.39683(11) 0.52676(9) 0.0574(4) Uani 1 1 d . .
H52A H 0.2198 0.3788 0.5823 0.086 Uiso 1 1 calc R U
H52B H 0.1765 0.4533 0.5222 0.086 Uiso 1 1 calc R U
H52C H 0.2365 0.3951 0.5091 0.086 Uiso 1 1 calc R U
C53 C -0.08158(9) 0.28211(9) 0.22404(8) 0.0443(3) Uani 1 1 d . .
C54 C -0.19330(11) 0.32130(15) 0.10038(12) 0.0774(6) Uani 1 1 d . .
H54A H -0.2065 0.3298 0.0447 0.116 Uiso 1 1 calc R U
H54B H -0.2105 0.3693 0.1194 0.116 Uiso 1 1 calc R U
H54C H -0.2203 0.2718 0.1047 0.116 Uiso 1 1 calc R U

loop_
_atom_site_aniso_label
_atom_site_aniso_U_11
_atom_site_aniso_U_22
_atom_site_aniso_U_33
_atom_site_aniso_U_23
_atom_site_aniso_U_13
_atom_site_aniso_U_12
B1 0.0387(8) 0.0386(8) 0.0274(7) -0.0041(5) 0.0166(6) -0.0035(6)
C1 0.0399(7) 0.0380(7) 0.0289(6) -0.0013(5) 0.0197(5) -0.0018(5)
N1 0.0480(6) 0.0386(6) 0.0340(6) -0.0044(4) 0.0242(5) -0.0089(5)
O1 0.0480(6) 0.0495(6) 0.0453(6) -0.0122(4) 0.0209(5) -0.0096(5)
B2 0.0382(8) 0.0390(9) 0.0291(7) -0.0021(5) 0.0171(6) -0.0040(6)
C2 0.0602(9) 0.0389(8) 0.0452(8) -0.0092(6) 0.0309(7) -0.0151(7)
N2 0.0459(6) 0.0374(6) 0.0339(6) -0.0067(4) 0.0242(5) -0.0072(5)
O2 0.0560(6) 0.0541(7) 0.0483(6) -0.0004(4) 0.0312(5) -0.0096(5)
C3 0.0623(9) 0.0384(8) 0.0451(8) -0.0130(6) 0.0324(7) -0.0113(7)
N3 0.0441(6) 0.0362(6) 0.0276(5) -0.0035(4) 0.0145(4) -0.0045(5)
O3 0.0431(6) 0.0954(10) 0.0594(7) -0.0122(6) 0.0128(5) -0.0048(6)
C4 0.0464(8) 0.0382(8) 0.0368(7) 0.0039(5) 0.0221(6) -0.0026(6)
N4 0.0497(7) 0.0337(6) 0.0274(5) -0.0008(4) 0.0162(5) -0.0055(5)
O4 0.0456(6) 0.0948(10) 0.0872(9) -0.0241(7) 0.0355(6) 0.0048(6)
C5 0.0524(8) 0.0423(8) 0.0317(7) 0.0030(5) 0.0182(6) -0.0032(6)
O5 0.0421(5) 0.0480(6) 0.0445(5) 0.0031(4) 0.0176(4) -0.0076(4)
C6 0.0576(9) 0.0383(8) 0.0356(7) -0.0011(5) 0.0266(6) -0.0048(6)
O6 0.0650(7) 0.0527(7) 0.0356(5) -0.0101(4) 0.0198(5) -0.0154(5)
C7 0.0467(8) 0.0552(9) 0.0411(8) -0.0011(6) 0.0260(6) -0.0028(7)
O7 0.0428(6) 0.0906(9) 0.0578(7) 0.0046(6) 0.0246(5) -0.0074(6)
C8 0.0436(8) 0.0534(9) 0.0330(7) -0.0031(6) 0.0184(6) -0.0101(6)
O8 0.0444(6) 0.0719(8) 0.0447(6) 0.0138(5) 0.0117(5) 0.0051(5)
C9 0.0469(7) 0.0380(8) 0.0326(7) -0.0021(5) 0.0238(6) -0.0088(6)
C10 0.0554(9) 0.0609(11) 0.0514(9) 0.0153(7) 0.0285(7) 0.0111(8)
C11 0.0813(12) 0.0594(10) 0.0406(8) 0.0010(7) 0.0373(8) 0.0072(9)
C12 0.0431(8) 0.1012(15) 0.0392(8) -0.0049(8) 0.0159(7) -0.0108(9)
C13 0.0404(7) 0.0413(8) 0.0329(7) -0.0070(5) 0.0190(5) -0.0015(6)
C14 0.0496(8) 0.0421(8) 0.0327(7) -0.0001(5) 0.0227(6) 0.0031(6)
C15 0.0503(8) 0.0398(8) 0.0415(7) -0.0026(5) 0.0294(6) -0.0008(6)
C16 0.0381(7) 0.0477(8) 0.0400(7) -0.0048(6) 0.0220(6) -0.0005(6)
C17 0.0435(7) 0.0399(8) 0.0329(7) -0.0034(5) 0.0209(6) 0.0017(6)
C18 0.0436(7) 0.0366(7) 0.0323(6) -0.0065(5) 0.0241(5) -0.0045(5)
C19 0.0410(8) 0.0639(11) 0.0463(8) -0.0034(7) 0.0175(6) -0.0013(7)
C20 0.0650(10) 0.0593(11) 0.0629(10) 0.0091(8) 0.0434(9) -0.0013(8)
C21 0.0536(9) 0.0656(11) 0.0402(8) 0.0077(7) 0.0217(7) 0.0100(8)
C22 0.0395(7) 0.0393(8) 0.0288(6) -0.0020(5) 0.0150(5) -0.0029(6)
C23 0.0400(7) 0.0416(8) 0.0357(7) -0.0077(5) 0.0189(6) -0.0036(6)
C24 0.0425(7) 0.0306(7) 0.0388(7) -0.0002(5) 0.0213(6) 0.0016(5)
C25 0.0550(9) 0.0597(11) 0.0744(11) 0.0113(8) 0.0390(9) -0.0045(8)
C26 0.0424(8) 0.0534(10) 0.0576(9) -0.0065(7) 0.0232(7) -0.0010(7)
C27 0.0470(11) 0.137(2) 0.143(2) -0.0342(18) 0.0462(13) 0.0089(13)
C28 0.0397(7) 0.0337(7) 0.0277(6) -0.0013(5) 0.0156(5) -0.0002(5)
C29 0.0623(9) 0.0333(8) 0.0371(7) -0.0033(5) 0.0199(6) -0.0106(6)
C30 0.0670(10) 0.0348(8) 0.0385(7) 0.0013(5) 0.0224(7) -0.0116(7)
C31 0.0440(7) 0.0418(8) 0.0340(7) -0.0107(5) 0.0158(6) -0.0036(6)
C32 0.0509(8) 0.0487(9) 0.0424(8) -0.0109(6) 0.0270(7) -0.0083(7)
C33 0.0590(9) 0.0414(8) 0.0334(7) -0.0057(5) 0.0221(6) -0.0112(7)
C34 0.0468(8) 0.0466(9) 0.0312(7) -0.0019(5) 0.0109(6) -0.0060(6)
C35 0.0400(7) 0.0425(8) 0.0333(7) -0.0054(5) 0.0137(6) -0.0078(6)
C36 0.0433(7) 0.0362(7) 0.0270(6) -0.0058(5) 0.0147(5) -0.0061(6)
C37 0.0482(9) 0.0678(11) 0.0444(8) -0.0124(7) 0.0157(7) 0.0090(8)
C38 0.0866(13) 0.0636(11) 0.0435(9) 0.0038(7) 0.0367(9) -0.0031(9)
C39 0.0415(8) 0.0755(12) 0.0510(9) -0.0005(8) 0.0199(7) -0.0054(8)
C40 0.0470(8) 0.0363(7) 0.0334(7) 0.0052(5) 0.0204(6) -0.0033(6)
C41 0.0577(9) 0.0370(8) 0.0362(7) 0.0008(5) 0.0273(6) -0.0016(6)
C42 0.0571(9) 0.0410(8) 0.0300(7) -0.0006(5) 0.0202(6) -0.0055(6)
C43 0.0469(8) 0.0535(9) 0.0315(7) -0.0015(6) 0.0137(6) -0.0019(7)
C44 0.0499(8) 0.0454(8) 0.0312(7) 0.0010(5) 0.0186(6) 0.0024(6)
C45 0.0494(8) 0.0344(7) 0.0262(6) 0.0016(5) 0.0168(5) -0.0042(6)
C46 0.0487(9) 0.0591(10) 0.0500(9) 0.0009(7) 0.0234(7) -0.0032(7)
C47 0.0712(11) 0.0664(11) 0.0394(8) -0.0142(7) 0.0229(8) -0.0083(9)
C48 0.0555(10) 0.0798(13) 0.0457(9) -0.0083(8) 0.0206(7) 0.0146(9)
C49 0.0424(7) 0.0383(8) 0.0334(7) -0.0032(5) 0.0208(6) -0.0057(6)
C50 0.0407(7) 0.0398(8) 0.0329(7) 0.0021(5) 0.0185(6) -0.0045(6)
C51 0.0406(7) 0.0316(7) 0.0349(7) 0.0009(5) 0.0165(6) 0.0023(5)
C52 0.0562(10) 0.0516(10) 0.0451(8) -0.0136(7) 0.0084(7) -0.0047(7)
C53 0.0434(8) 0.0448(9) 0.0416(8) 0.0003(6) 0.0177(6) -0.0021(6)
C54 0.0454(10) 0.0950(16) 0.0673(12) 0.0212(10) 0.0070(8) 0.0083(10)

loop_
_atom_type_symbol
_atom_type_description
_atom_type_scat_dispersion_real
_atom_type_scat_dispersion_imag
_atom_type_scat_source
C C 0.0181 0.0091 'International Tables Vol C Tables 4.2.6.8 and 6.1.1.4'
H H 0.0000 0.0000 'International Tables Vol C Tables 4.2.6.8 and 6.1.1.4'
B B 0.0090 0.0039 'International Tables Vol C Tables 4.2.6.8 and 6.1.1.4'
N N 0.0311 0.0180 'International Tables Vol C Tables 4.2.6.8 and 6.1.1.4'
O O 0.0492 0.0322 'International Tables Vol C Tables 4.2.6.8 and 6.1.1.4'

loop_
_geom_angle_atom_site_label_1
_geom_angle_atom_site_label_2
_geom_angle_atom_site_label_3
_geom_angle
C1 B1 C22 119.68(11)
C1 B1 C23 122.84(12)
C22 B1 C23 56.80(9)
C1 B1 H1B 111.9(8)
C22 B1 H1B 119.2(8)
C23 B1 H1B 116.4(8)
N2 C1 N1 104.73(11)
N2 C1 B1 127.99(11)
N1 C1 B1 126.98(11)
C1 N1 C2 110.87(11)
C1 N1 C9 123.85(11)
C2 N1 C9 125.28(11)
C28 B2 C49 118.55(11)
C28 B2 C50 121.24(11)
C49 B2 C50 56.55(8)
C28 B2 H2B 114.2(8)
C49 B2 H2B 117.9(8)
C50 B2 H2B 116.6(8)
C3 C2 N1 106.46(12)
C3 C2 H2A 126.8
N1 C2 H2A 126.8
C1 N2 C3 110.64(11)
C1 N2 C18 124.11(11)
C3 N2 C18 125.14(11)
C24 O2 C25 116.90(12)
C2 C3 N2 107.30(12)
C2 C3 H3A 126.3
N2 C3 H3A 126.3
C28 N3 C29 110.99(11)
C28 N3 C36 123.49(11)
C29 N3 C36 125.52(11)
C5 C4 C9 117.08(13)
C5 C4 C10 121.30(13)
C9 C4 C10 121.60(12)
C28 N4 C30 110.48(11)
C28 N4 C45 124.43(11)
C30 N4 C45 124.98(11)
C26 O4 C27 117.08(16)
C6 C5 C4 122.42(13)
C6 C5 H5A 118.8
C4 C5 H5A 118.8
C5 C6 C7 118.53(13)
C5 C6 C11 121.19(13)
C7 C6 C11 120.26(14)
C51 O6 C52 117.49(12)
C6 C7 C8 121.53(14)
C6 C7 H7A 119.2
C8 C7 H7A 119.2
C9 C8 C7 117.83(12)
C9 C8 C12 121.93(13)
C7 C8 C12 120.18(14)
C53 O8 C54 116.82(14)
C8 C9 C4 122.48(12)
C8 C9 N1 118.65(12)
C4 C9 N1 118.87(12)
C4 C10 H10A 109.5
C4 C10 H10B 109.5
H10A C10 H10B 109.5
C4 C10 H10C 109.5
H10A C10 H10C 109.5
H10B C10 H10C 109.5
C6 C11 H11A 109.5
C6 C11 H11B 109.5
H11A C11 H11B 109.5
C6 C11 H11C 109.5
H11A C11 H11C 109.5
H11B C11 H11C 109.5
C8 C12 H12A 109.5
C8 C12 H12B 109.5
H12A C12 H12B 109.5
C8 C12 H12C 109.5
H12A C12 H12C 109.5
H12B C12 H12C 109.5
C14 C13 C18 117.44(12)
C14 C13 C19 121.25(13)
C18 C13 C19 121.31(13)
C15 C14 C13 121.90(13)
C15 C14 H14A 119.1
C13 C14 H14A 119.1
C14 C15 C16 118.78(13)
C14 C15 C20 120.64(13)
C16 C15 C20 120.58(14)
C15 C16 C17 121.39(13)
C15 C16 H16A 119.3
C17 C16 H16A 119.3
C18 C17 C16 117.50(12)
C18 C17 C21 122.14(13)
C16 C17 C21 120.36(13)
C17 C18 C13 122.83(12)
C17 C18 N2 118.54(11)
C13 C18 N2 118.62(12)
C13 C19 H19A 109.5
C13 C19 H19B 109.5
H19A C19 H19B 109.5
C13 C19 H19C 109.5
H19A C19 H19C 109.5
H19B C19 H19C 109.5
C15 C20 H20A 109.5
C15 C20 H20B 109.5
H20A C20 H20B 109.5
C15 C20 H20C 109.5
H20A C20 H20C 109.5
H20B C20 H20C 109.5
C17 C21 H21A 109.5
C17 C21 H21B 109.5
H21A C21 H21B 109.5
C17 C21 H21C 109.5
H21A C21 H21C 109.5
H21B C21 H21C 109.5
C24 C22 C23 118.64(11)
C24 C22 B1 119.32(12)
C23 C22 B1 62.18(9)
C24 C22 H22 113.7(10)
C23 C22 H22 115.1(10)
B1 C22 H22 118.4(10)
C26 C23 C22 116.17(12)
C26 C23 B1 123.28(12)
C22 C23 B1 61.02(9)
C26 C23 H23 113.7(9)
C22 C23 H23 117.0(9)
B1 C23 H23 115.7(9)
O1 C24 O2 122.64(13)
O1 C24 C22 126.79(12)
O2 C24 C22 110.54(11)
O2 C25 H25A 109.5
O2 C25 H25B 109.5
H25A C25 H25B 109.5
O2 C25 H25C 109.5
H25A C25 H25C 109.5
H25B C25 H25C 109.5
O3 C26 O4 122.15(15)
O3 C26 C23 126.91(15)
O4 C26 C23 110.94(13)
O4 C27 H27A 109.5
O4 C27 H27B 109.5
H27A C27 H27B 109.5
O4 C27 H27C 109.5
H27A C27 H27C 109.5
H27B C27 H27C 109.5
N4 C28 N3 104.83(11)
N4 C28 B2 128.24(11)
N3 C28 B2 126.82(11)
C30 C29 N3 106.42(12)
C30 C29 H29A 126.8
N3 C29 H29A 126.8
C29 C30 N4 107.28(12)
C29 C30 H30A 126.4
N4 C30 H30A 126.4
C36 C31 C32 117.09(13)
C36 C31 C37 122.37(13)
C32 C31 C37 120.50(14)
C33 C32 C31 122.17(14)
C33 C32 H32A 118.9
C31 C32 H32A 118.9
C34 C33 C32 118.38(13)
C34 C33 C38 121.18(15)
C32 C33 C38 120.43(15)
C33 C34 C35 122.10(14)
C33 C34 H34A 118.9
C35 C34 H34A 118.9
C34 C35 C36 117.43(13)
C34 C35 C39 120.50(13)
C36 C35 C39 122.01(13)
C31 C36 C35 122.65(12)
C31 C36 N3 118.66(12)
C35 C36 N3 118.69(12)
C31 C37 H37A 109.5
C31 C37 H37B 109.5
H37A C37 H37B 109.5
C31 C37 H37C 109.5
H37A C37 H37C 109.5
H37B C37 H37C 109.5
C33 C38 H38A 109.5
C33 C38 H38B 109.5
H38A C38 H38B 109.5
C33 C38 H38C 109.5
H38A C38 H38C 109.5
H38B C38 H38C 109.5
C35 C39 H39A 109.5
C35 C39 H39B 109.5
H39A C39 H39B 109.5
C35 C39 H39C 109.5
H39A C39 H39C 109.5
H39B C39 H39C 109.5
C41 C40 C45 117.34(13)
C41 C40 C46 121.08(13)
C45 C40 C46 121.57(13)
C42 C41 C40 121.78(13)
C42 C41 H41A 119.1
C40 C41 H41A 119.1
C43 C42 C41 118.54(12)
C43 C42 C47 120.75(14)
C41 C42 C47 120.71(14)
C42 C43 C44 122.12(14)
C42 C43 H43A 118.9
C44 C43 H43A 118.9
C45 C44 C43 117.23(13)
C45 C44 C48 122.10(13)
C43 C44 C48 120.67(14)
C44 C45 C40 122.89(12)
C44 C45 N4 118.55(12)
C40 C45 N4 118.55(12)
C40 C46 H46A 109.5
C40 C46 H46B 109.5
H46A C46 H46B 109.5
C40 C46 H46C 109.5
H46A C46 H46C 109.5
H46B C46 H46C 109.5
C42 C47 H47A 109.5
C42 C47 H47B 109.5
H47A C47 H47B 109.5
C42 C47 H47C 109.5
H47A C47 H47C 109.5
H47B C47 H47C 109.5
C44 C48 H48A 109.5
C44 C48 H48B 109.5
H48A C48 H48B 109.5
C44 C48 H48C 109.5
H48A C48 H48C 109.5
H48B C48 H48C 109.5
C51 C49 C50 118.22(12)
C51 C49 B2 120.41(12)
C50 C49 B2 62.25(9)
C51 C49 H49 114.0(9)
C50 C49 H49 114.4(9)
B2 C49 H49 117.7(9)
C53 C50 C49 116.79(12)
C53 C50 B2 124.23(12)
C49 C50 B2 61.21(9)
C53 C50 H50 115.3(9)
C49 C50 H50 116.2(9)
B2 C50 H50 112.4(9)
O5 C51 O6 122.38(12)
O5 C51 C49 126.44(12)
O6 C51 C49 111.18(11)
O6 C52 H52A 109.5
O6 C52 H52B 109.5
H52A C52 H52B 109.5
O6 C52 H52C 109.5
H52A C52 H52C 109.5
H52B C52 H52C 109.5
O7 C53 O8 121.98(14)
O7 C53 C50 127.01(13)
O8 C53 C50 111.00(12)
O8 C54 H54A 109.5
O8 C54 H54B 109.5
H54A C54 H54B 109.5
O8 C54 H54C 109.5
H54A C54 H54C 109.5
H54B C54 H54C 109.5

loop_
_geom_bond_atom_site_label_1
_geom_bond_atom_site_label_2
_geom_bond_distance
B1 C1 1.5895(19)
B1 C22 1.593(2)
B1 C23 1.611(2)
B1 H1B 1.117(15)
C1 N2 1.3519(16)
C1 N1 1.3523(17)
N1 C2 1.3844(18)
N1 C9 1.4424(17)
O1 C24 1.2121(16)
B2 C28 1.589(2)
B2 C49 1.597(2)
B2 C50 1.613(2)
B2 H2B 1.106(16)
C2 C3 1.339(2)
C2 H2A 0.9400
N2 C3 1.3789(18)
N2 C18 1.4489(16)
O2 C24 1.3484(17)
O2 C25 1.4301(19)
C3 H3A 0.9400
N3 C28 1.3513(16)
N3 C29 1.3825(18)
N3 C36 1.4441(16)
O3 C26 1.2156(19)
C4 C5 1.394(2)
C4 C9 1.3951(19)
C4 C10 1.502(2)
N4 C28 1.3509(16)
N4 C30 1.3823(18)
N4 C45 1.4474(16)
O4 C26 1.354(2)
O4 C27 1.436(2)
C5 C6 1.377(2)
C5 H5A 0.9400
O5 C51 1.2154(17)
C6 C7 1.392(2)
C6 C11 1.508(2)
O6 C51 1.3457(17)
O6 C52 1.4374(19)
C7 C8 1.392(2)
C7 H7A 0.9400
O7 C53 1.2111(18)
C8 C9 1.389(2)
C8 C12 1.504(2)
O8 C53 1.3562(18)
O8 C54 1.435(2)
C10 H10A 0.9700
C10 H10B 0.9700
C10 H10C 0.9700
C11 H11A 0.9700
C11 H11B 0.9700
C11 H11C 0.9700
C12 H12A 0.9700
C12 H12B 0.9700
C12 H12C 0.9700
C13 C14 1.390(2)
C13 C18 1.3925(19)
C13 C19 1.504(2)
C14 C15 1.383(2)
C14 H14A 0.9400
C15 C16 1.393(2)
C15 C20 1.510(2)
C16 C17 1.396(2)
C16 H16A 0.9400
C17 C18 1.3880(19)
C17 C21 1.5046(19)
C19 H19A 0.9700
C19 H19B 0.9700
C19 H19C 0.9700
C20 H20A 0.9700
C20 H20B 0.9700
C20 H20C 0.9700
C21 H21A 0.9700
C21 H21B 0.9700
C21 H21C 0.9700
C22 C24 1.4557(19)
C22 C23 1.5238(19)
C22 H22 0.952(16)
C23 C26 1.449(2)
C23 H23 0.988(15)
C25 H25A 0.9700
C25 H25B 0.9700
C25 H25C 0.9700
C27 H27A 0.9700
C27 H27B 0.9700
C27 H27C 0.9700
C29 C30 1.340(2)
C29 H29A 0.9400
C30 H30A 0.9400
C31 C36 1.390(2)
C31 C32 1.393(2)
C31 C37 1.500(2)
C32 C33 1.386(2)
C32 H32A 0.9400
C33 C34 1.380(2)
C33 C38 1.509(2)
C34 C35 1.390(2)
C34 H34A 0.9400
C35 C36 1.3906(19)
C35 C39 1.501(2)
C37 H37A 0.9700
C37 H37B 0.9700
C37 H37C 0.9700
C38 H38A 0.9700
C38 H38B 0.9700
C38 H38C 0.9700
C39 H39A 0.9700
C39 H39B 0.9700
C39 H39C 0.9700
C40 C41 1.391(2)
C40 C45 1.392(2)
C40 C46 1.503(2)
C41 C42 1.390(2)
C41 H41A 0.9400
C42 C43 1.383(2)
C42 C47 1.5096(19)
C43 C44 1.3914(19)
C43 H43A 0.9400
C44 C45 1.389(2)
C44 C48 1.506(2)
C46 H46A 0.9700
C46 H46B 0.9700
C46 H46C 0.9700
C47 H47A 0.9700
C47 H47B 0.9700
C47 H47C 0.9700
C48 H48A 0.9700
C48 H48B 0.9700
C48 H48C 0.9700
C49 C51 1.4560(19)
C49 C50 1.5205(18)
C49 H49 0.973(16)
C50 C53 1.450(2)
C50 H50 0.946(15)
C52 H52A 0.9700
C52 H52B 0.9700
C52 H52C 0.9700
C54 H54A 0.9700
C54 H54B 0.9700
C54 H54C 0.9700

loop_
_geom_torsion_atom_site_label_1
_geom_torsion_atom_site_label_2
_geom_torsion_atom_site_label_3
_geom_torsion_atom_site_label_4
_geom_torsion
C22 B1 C1 N2 -46.0(2)
C23 B1 C1 N2 -113.48(16)
C22 B1 C1 N1 141.35(14)
C23 B1 C1 N1 73.83(18)
N2 C1 N1 C2 0.33(16)
B1 C1 N1 C2 174.38(13)
N2 C1 N1 C9 -179.15(12)
B1 C1 N1 C9 -5.1(2)
C1 N1 C2 C3 -0.35(18)
C9 N1 C2 C3 179.14(13)
N1 C1 N2 C3 -0.20(15)
B1 C1 N2 C3 -174.17(13)
N1 C1 N2 C18 176.21(12)
B1 C1 N2 C18 2.2(2)
N1 C2 C3 N2 0.20(18)
C1 N2 C3 C2 0.00(18)
C18 N2 C3 C2 -176.37(13)
C9 C4 C5 C6 -1.5(2)
C10 C4 C5 C6 176.77(15)
C4 C5 C6 C7 -0.9(2)
C4 C5 C6 C11 -179.33(14)
C5 C6 C7 C8 1.1(2)
C11 C6 C7 C8 179.52(14)
C6 C7 C8 C9 1.2(2)
C6 C7 C8 C12 -176.32(15)
C7 C8 C9 C4 -3.9(2)
C12 C8 C9 C4 173.64(15)
C7 C8 C9 N1 176.55(12)
C12 C8 C9 N1 -6.0(2)
C5 C4 C9 C8 4.0(2)
C10 C4 C9 C8 -174.32(14)
C5 C4 C9 N1 -176.41(12)
C10 C4 C9 N1 5.3(2)
C1 N1 C9 C8 -103.94(16)
C2 N1 C9 C8 76.64(19)
C1 N1 C9 C4 76.45(17)
C2 N1 C9 C4 -102.97(17)
C18 C13 C14 C15 0.0(2)
C19 C13 C14 C15 -179.83(13)
C13 C14 C15 C16 -3.3(2)
C13 C14 C15 C20 176.22(14)
C14 C15 C16 C17 3.2(2)
C20 C15 C16 C17 -176.32(14)
C15 C16 C17 C18 0.2(2)
C15 C16 C17 C21 179.75(14)
C16 C17 C18 C13 -3.7(2)
C21 C17 C18 C13 176.73(13)
C16 C17 C18 N2 174.62(12)
C21 C17 C18 N2 -4.9(2)
C14 C13 C18 C17 3.7(2)
C19 C13 C18 C17 -176.53(13)
C14 C13 C18 N2 -174.70(12)
C19 C13 C18 N2 5.12(19)
C1 N2 C18 C17 -73.98(17)
C3 N2 C18 C17 101.91(16)
C1 N2 C18 C13 104.45(15)
C3 N2 C18 C13 -79.66(18)
C1 B1 C22 C24 139.12(13)
C23 B1 C22 C24 -108.98(13)
C1 B1 C22 C23 -111.90(14)
C24 C22 C23 C26 -134.69(14)
B1 C22 C23 C26 115.27(14)
C24 C22 C23 B1 110.04(14)
C1 B1 C23 C26 2.5(2)
C22 B1 C23 C26 -103.85(15)
C1 B1 C23 C22 106.37(13)
C25 O2 C24 O1 -4.0(2)
C25 O2 C24 C22 174.12(13)
C23 C22 C24 O1 -20.2(2)
B1 C22 C24 O1 52.2(2)
C23 C22 C24 O2 161.82(12)
B1 C22 C24 O2 -125.83(12)
C27 O4 C26 O3 1.4(3)
C27 O4 C26 C23 -178.82(19)
C22 C23 C26 O3 -24.8(2)
B1 C23 C26 O3 46.3(3)
C22 C23 C26 O4 155.43(14)
B1 C23 C26 O4 -133.42(15)
C30 N4 C28 N3 -0.74(15)
C45 N4 C28 N3 175.51(12)
C30 N4 C28 B2 -177.11(14)
C45 N4 C28 B2 -0.9(2)
C29 N3 C28 N4 0.68(15)
C36 N3 C28 N4 -179.05(12)
C29 N3 C28 B2 177.12(13)
C36 N3 C28 B2 -2.6(2)
C49 B2 C28 N4 -46.48(19)
C50 B2 C28 N4 -112.65(15)
C49 B2 C28 N3 137.91(14)
C50 B2 C28 N3 71.73(18)
C28 N3 C29 C30 -0.38(18)
C36 N3 C29 C30 179.35(13)
N3 C29 C30 N4 -0.09(18)
C28 N4 C30 C29 0.53(18)
C45 N4 C30 C29 -175.69(14)
C36 C31 C32 C33 -2.1(2)
C37 C31 C32 C33 175.41(14)
C31 C32 C33 C34 -1.0(2)
C31 C32 C33 C38 -179.68(14)
C32 C33 C34 C35 1.4(2)
C38 C33 C34 C35 -179.91(14)
C33 C34 C35 C36 1.3(2)
C33 C34 C35 C39 -175.86(14)
C32 C31 C36 C35 5.1(2)
C37 C31 C36 C35 -172.40(14)
C32 C31 C36 N3 -174.40(12)
C37 C31 C36 N3 8.1(2)
C34 C35 C36 C31 -4.7(2)
C39 C35 C36 C31 172.42(14)
C34 C35 C36 N3 174.77(12)
C39 C35 C36 N3 -8.1(2)
C28 N3 C36 C31 72.62(17)
C29 N3 C36 C31 -107.08(16)
C28 N3 C36 C35 -106.89(15)
C29 N3 C36 C35 73.41(18)
C45 C40 C41 C42 -0.8(2)
C46 C40 C41 C42 179.01(13)
C40 C41 C42 C43 -1.7(2)
C40 C41 C42 C47 177.46(14)
C41 C42 C43 C44 1.9(2)
C47 C42 C43 C44 -177.22(15)
C42 C43 C44 C45 0.4(2)
C42 C43 C44 C48 179.84(15)
C43 C44 C45 C40 -3.0(2)
C48 C44 C45 C40 177.50(15)
C43 C44 C45 N4 176.07(13)
C48 C44 C45 N4 -3.4(2)
C41 C40 C45 C44 3.3(2)
C46 C40 C45 C44 -176.57(14)
C41 C40 C45 N4 -175.85(12)
C46 C40 C45 N4 4.33(19)
C28 N4 C45 C44 -72.19(18)
C30 N4 C45 C44 103.51(17)
C28 N4 C45 C40 106.94(16)
C30 N4 C45 C40 -77.35(18)
C28 B2 C49 C51 141.52(13)
C50 B2 C49 C51 -108.10(14)
C28 B2 C49 C50 -110.38(13)
C51 C49 C50 C53 -132.28(14)
B2 C49 C50 C53 116.20(14)
C51 C49 C50 B2 111.52(14)
C28 B2 C50 C53 1.2(2)
C49 B2 C50 C53 -104.37(15)
C28 B2 C50 C49 105.62(13)
C52 O6 C51 O5 1.7(2)
C52 O6 C51 C49 -179.05(13)
C50 C49 C51 O5 -13.9(2)
B2 C49 C51 O5 58.78(19)
C50 C49 C51 O6 166.84(12)
B2 C49 C51 O6 -120.48(13)
C54 O8 C53 O7 2.1(2)
C54 O8 C53 C50 -178.36(15)
C49 C50 C53 O7 -23.4(2)
B2 C50 C53 O7 48.6(2)
C49 C50 C53 O8 157.06(12)
B2 C50 C53 O8 -130.94(14)
